data_8000236
loop_
_publ_author_name
'Higaki, Tatsuya'
'Liu, Chong'
'Chen, Yuxiang'
'Zhao, Shuo'
'Zeng, Chenjie'
'Jin, Renxi'
'Wang, Shuxin'
'Rosi, Nathaniel L.'
'Jin, Rongchao'

_publ_section_title
;
 Oxidation-Induced Transformation of Eight-Electron Gold Nanoclusters:
 [Au23(SR)16](-) to [Au28(SR)20](0).
;
_journal_issue 4
_journal_name_full 'The journal of physical chemistry letters'
_journal_page_first 866
_journal_page_last 870
_journal_paper_doi 10.1021/acs.jpclett.6b03061
_journal_volume 8
_journal_year 2017
_chemical_formula_sum 'C120 H220 Au28 S20'
_chemical_formula_weight 7819.22
_chemical_name_common Au28(SR)20
_space_group_IT_number 68
_symmetry_cell_setting orthorhombic
_symmetry_space_group_name_Hall '-C 2a 2ac'
_symmetry_space_group_name_H-M 'C c c a :2'
_atom_sites_solution_hydrogens geom
_atom_sites_solution_primary direct
_atom_sites_solution_secondary difmap
_audit_creation_method SHELXL-97
_cell_angle_alpha 90.00
_cell_angle_beta 90.00
_cell_angle_gamma 90.00
_cell_formula_units_Z 4
_cell_length_a 26.4855(12)
_cell_length_b 34.211(2)
_cell_length_c 21.8681(10)
_cell_measurement_reflns_used 9666
_cell_measurement_temperature 240(2)
_cell_measurement_theta_max 51.16
_cell_measurement_theta_min 2.92
_cell_volume 19814.6(17)
_computing_cell_refinement 'Bruker APEX II'
_computing_data_collection 'Bruker APEX II'
_computing_data_reduction 'Bruker SAINT'
_computing_molecular_graphics 'Bruker SHELXTL'
_computing_publication_material 'Bruker SHELXTL'
_computing_structure_refinement 'SHELXL-97 (Sheldrick, 2008)'
_computing_structure_solution 'SHELXS-97 (Sheldrick, 2008)'
_diffrn_ambient_temperature 240(2)
_diffrn_measured_fraction_theta_full 0.995
_diffrn_measured_fraction_theta_max 0.995
_diffrn_measurement_device_type 'APEX II CCD area detector'
_diffrn_measurement_method 'phi and omega scans'
_diffrn_radiation_monochromator graphite
_diffrn_radiation_source 'IMuS micro-focus source'
_diffrn_radiation_type CuK\a
_diffrn_radiation_wavelength 1.54178
_diffrn_reflns_av_R_equivalents 0.2520
_diffrn_reflns_av_sigmaI/netI 0.1335
_diffrn_reflns_limit_h_max 26
_diffrn_reflns_limit_h_min -26
_diffrn_reflns_limit_k_max 28
_diffrn_reflns_limit_k_min -34
_diffrn_reflns_limit_l_max 21
_diffrn_reflns_limit_l_min -22
_diffrn_reflns_number 44821
_diffrn_reflns_theta_full 51.30
_diffrn_reflns_theta_max 51.30
_diffrn_reflns_theta_min 2.92
_exptl_absorpt_coefficient_mu 40.042
_exptl_absorpt_correction_T_max 0.6041
_exptl_absorpt_correction_T_min 0.0272
_exptl_absorpt_correction_type multi-scan
_exptl_absorpt_process_details 'Bruker SADABS'
_exptl_crystal_colour brown
_exptl_crystal_density_diffrn 2.621
_exptl_crystal_density_method 'not measured'
_exptl_crystal_description PLATE
_exptl_crystal_F_000 13888
_exptl_crystal_size_max 0.32
_exptl_crystal_size_mid 0.29
_exptl_crystal_size_min 0.01
_refine_diff_density_max 15.723
_refine_diff_density_min -6.149
_refine_diff_density_rms 0.947
_refine_ls_extinction_method none
_refine_ls_goodness_of_fit_ref 1.529
_refine_ls_hydrogen_treatment constr
_refine_ls_matrix_type full
_refine_ls_number_parameters 357
_refine_ls_number_reflns 5362
_refine_ls_number_restraints 313
_refine_ls_restrained_S_all 1.485
_refine_ls_R_factor_all 0.2558
_refine_ls_R_factor_gt 0.1684
_refine_ls_shift/su_max 0.000
_refine_ls_shift/su_mean 0.000
_refine_ls_structure_factor_coef Fsqd
_refine_ls_weighting_details 'calc w=1/[\s^2^(Fo^2^)+(0.2000P)^2^+0.0000P] where P=(Fo^2^+2Fc^2^)/3'
_refine_ls_weighting_scheme calc
_refine_ls_wR_factor_gt 0.3882
_refine_ls_wR_factor_ref 0.4629
_reflns_number_gt 2957
_reflns_number_total 5362
_reflns_threshold_expression >2sigma(I)
_cod_data_source_file jz6b03061_si_002.cif
_cod_data_source_block lcau1008_0m
_cod_depositor_comments
;
The following automatic conversions were performed:

'_symmetry_cell_setting' value 'Orthorhombic' changed to
'orthorhombic' according to
/home/data/users/saulius/crontab/automatic-downloads/current/ACS/lib/dictionaries/cif_core.dic
dictionary named 'cif_core.dic' version 2.4.2 from 2011-04-26.

'_exptl_absorpt_correction_type' value 'MULTI-SCAN' changed to
'multi-scan' according to
/home/data/users/saulius/crontab/automatic-downloads/current/ACS/lib/dictionaries/cif_core.dic
dictionary named 'cif_core.dic' version 2.4.2 from 2011-04-26.

Automatic conversion script
Id: cif_fix_values 4973 2017-02-22 13:04:09Z antanas 
;
_cod_original_sg_symbol_H-M Ccca
_cod_database_code 8000236

loop_
_symmetry_equiv_pos_as_xyz
'x, y, z'
'-x+1/2, -y, z'
'-x, y, -z+1/2'
'x+1/2, -y, -z+1/2'
'x+1/2, y+1/2, z'
'-x+1, -y+1/2, z'
'-x+1/2, y+1/2, -z+1/2'
'x+1, -y+1/2, -z+1/2'
'-x, -y, -z'
'x-1/2, y, -z'
'x, -y, z-1/2'
'-x-1/2, y, z-1/2'
'-x+1/2, -y+1/2, -z'
'x, y+1/2, -z'
'x+1/2, -y+1/2, z-1/2'
'-x, y+1/2, z-1/2'

loop_
_atom_site_label
_atom_site_type_symbol
_atom_site_fract_x
_atom_site_fract_y
_atom_site_fract_z
_atom_site_U_iso_or_equiv
_atom_site_adp_type
_atom_site_occupancy
_atom_site_symmetry_multiplicity
_atom_site_calc_flag
_atom_site_refinement_flags
Au01 Au 0.5000 0.7500 0.33221(17) 0.0383(12) Uani 1 2 d S
Au02 Au 0.59658(11) 0.70987(11) 0.38812(14) 0.0473(11) Uani 1 1 d .
Au03 Au 0.56844(10) 0.70705(10) 0.23164(13) 0.0442(10) Uani 1 1 d .
Au04 Au 0.56675(11) 0.79419(10) 0.39529(13) 0.0453(10) Uani 1 1 d .
Au05 Au 0.49214(11) 0.82929(9) 0.33061(12) 0.0403(10) Uani 1 1 d .
Au06 Au 0.5000 0.7500 0.48533(18) 0.0483(13) Uani 1 2 d S
Au07 Au 0.60047(12) 0.79242(12) 0.55370(14) 0.0562(12) Uani 1 1 d .
Au08 Au 0.5000 0.89946(15) 0.2500 0.0528(14) Uani 1 2 d S
Au09 Au 0.5000 0.7500 0.6400(2) 0.0684(16) Uani 1 2 d S
S1 S 0.4713(8) 0.8968(6) 0.3473(8) 0.060(6) Uani 1 1 d D
S2 S 0.6187(8) 0.8256(8) 0.4665(10) 0.077(7) Uani 1 1 d D
S3 S 0.5859(9) 0.7596(8) 0.6442(10) 0.076(7) Uani 1 1 d D
S4 S 0.5692(6) 0.7101(7) 0.4873(8) 0.055(5) Uani 1 1 d DU
S5 S 0.6392(7) 0.7053(7) 0.2958(8) 0.063(7) Uani 1 1 d D
C1 C 0.5210(10) 0.9187(12) 0.395(2) 0.067(14) Uani 1 1 d DU
H1A H 0.5196 0.9056 0.4352 0.080 Uiso 1 1 calc R
C2 C 0.5121(14) 0.9621(12) 0.406(3) 0.064(12) Uani 1 1 d DU
H2A H 0.5142 0.9763 0.3673 0.077 Uiso 1 1 calc R
H2B H 0.4781 0.9660 0.4229 0.077 Uiso 1 1 calc R
C3 C 0.5510(16) 0.9778(15) 0.450(3) 0.069(12) Uani 1 1 d DU
H3A H 0.5471 0.9649 0.4900 0.083 Uiso 1 1 calc R
H3B H 0.5456 1.0059 0.4562 0.083 Uiso 1 1 calc R
C4 C 0.6040(15) 0.9709(15) 0.426(3) 0.071(14) Uani 1 1 d DU
H4A H 0.6286 0.9804 0.4563 0.085 Uiso 1 1 calc R
H4B H 0.6088 0.9856 0.3883 0.085 Uiso 1 1 calc R
C5 C 0.6126(12) 0.9276(16) 0.415(3) 0.069(12) Uani 1 1 d DU
H5A H 0.6103 0.9132 0.4532 0.083 Uiso 1 1 calc R
H5B H 0.6466 0.9237 0.3978 0.083 Uiso 1 1 calc R
C6 C 0.5735(10) 0.9122(15) 0.370(2) 0.064(12) Uani 1 1 d DU
H6A H 0.5770 0.9257 0.3305 0.077 Uiso 1 1 calc R
H6B H 0.5790 0.8842 0.3630 0.077 Uiso 1 1 calc R
C7 C 0.6841(12) 0.817(3) 0.4405(16) 0.098(15) Uani 1 1 d DU
H7A H 0.6975 0.8432 0.4325 0.117 Uiso 1 1 calc R
C8 C 0.6901(18) 0.796(3) 0.3794(19) 0.108(17) Uani 1 1 d DU
H8A H 0.6668 0.8073 0.3495 0.130 Uiso 1 1 calc R
H8B H 0.6816 0.7682 0.3841 0.130 Uiso 1 1 calc R
C9 C 0.744(2) 0.800(3) 0.357(2) 0.123(19) Uani 1 1 d DU
H9A H 0.7477 0.7858 0.3178 0.147 Uiso 1 1 calc R
H9B H 0.7518 0.8275 0.3493 0.147 Uiso 1 1 calc R
C10 C 0.781(2) 0.783(3) 0.403(3) 0.128(18) Uani 1 1 d DU
H10A H 0.8152 0.7871 0.3882 0.153 Uiso 1 1 calc R
H10B H 0.7747 0.7553 0.4075 0.153 Uiso 1 1 calc R
C11 C 0.7746(13) 0.803(3) 0.464(3) 0.113(16) Uani 1 1 d DU
H11A H 0.7839 0.8308 0.4607 0.135 Uiso 1 1 calc R
H11B H 0.7974 0.7910 0.4940 0.135 Uiso 1 1 calc R
C12 C 0.7207(16) 0.800(3) 0.4869(19) 0.094(10) Uani 1 1 d DU
H12A H 0.7125 0.7724 0.4943 0.113 Uiso 1 1 calc R
H12B H 0.7172 0.8140 0.5256 0.113 Uiso 1 1 calc R
C13 C 0.5968(15) 0.7958(16) 0.705(2) 0.11(2) Uani 1 1 d DU
H13A H 0.5846 0.7844 0.7442 0.137 Uiso 1 1 calc R
C14 C 0.5674(19) 0.8333(16) 0.694(3) 0.12(2) Uani 1 1 d DU
H14A H 0.5315 0.8273 0.6888 0.140 Uiso 1 1 calc R
H14B H 0.5794 0.8457 0.6560 0.140 Uiso 1 1 calc R
C15 C 0.575(2) 0.8611(17) 0.747(3) 0.13(2) Uani 1 1 d DU
H15A H 0.5559 0.8853 0.7400 0.150 Uiso 1 1 calc R
H15B H 0.5615 0.8491 0.7848 0.150 Uiso 1 1 calc R
C16 C 0.631(2) 0.8703(17) 0.755(3) 0.13(2) Uani 1 1 d DU
H16A H 0.6433 0.8835 0.7187 0.152 Uiso 1 1 calc R
H16B H 0.6351 0.8879 0.7903 0.152 Uiso 1 1 calc R
C17 C 0.660(2) 0.833(2) 0.766(3) 0.12(2) Uani 1 1 d DU
H17A H 0.6960 0.8389 0.7705 0.147 Uiso 1 1 calc R
H17B H 0.6485 0.8203 0.8038 0.147 Uiso 1 1 calc R
C18 C 0.6526(14) 0.805(2) 0.712(3) 0.12(2) Uani 1 1 d DU
H18A H 0.6715 0.7809 0.7196 0.140 Uiso 1 1 calc R
H18B H 0.6654 0.8171 0.6749 0.140 Uiso 1 1 calc R
C19 C 0.5502(17) 0.6589(8) 0.499(2) 0.076(12) Uani 1 1 d DU
H19A H 0.5253 0.6495 0.4686 0.091 Uiso 1 1 calc R
C20 C 0.5300(19) 0.6588(13) 0.564(2) 0.076(10) Uani 1 1 d DU
H20A H 0.5539 0.6722 0.5913 0.092 Uiso 1 1 calc R
H20B H 0.4978 0.6729 0.5659 0.092 Uiso 1 1 calc R
C21 C 0.523(2) 0.6169(15) 0.586(3) 0.089(13) Uani 1 1 d DU
H21A H 0.4978 0.6039 0.5593 0.106 Uiso 1 1 calc R
H21B H 0.5095 0.6168 0.6276 0.106 Uiso 1 1 calc R
C22 C 0.572(3) 0.5950(18) 0.583(2) 0.095(14) Uani 1 1 d DU
H22A H 0.5676 0.5680 0.5972 0.114 Uiso 1 1 calc R
H22B H 0.5970 0.6076 0.6103 0.114 Uiso 1 1 calc R
C23 C 0.592(2) 0.5950(13) 0.518(3) 0.094(10) Uani 1 1 d DU
H23A H 0.6244 0.5807 0.5157 0.113 Uiso 1 1 calc R
H23B H 0.5682 0.5818 0.4906 0.113 Uiso 1 1 calc R
C24 C 0.6001(18) 0.6369(12) 0.497(3) 0.076(10) Uani 1 1 d DU
H24A H 0.6133 0.6371 0.4547 0.092 Uiso 1 1 calc R
H24B H 0.6248 0.6498 0.5231 0.092 Uiso 1 1 calc R
C25 C 0.660(3) 0.6541(11) 0.303(2) 0.097(19) Uani 1 1 d DU
H25A H 0.6304 0.6397 0.3200 0.117 Uiso 1 1 calc R
C26 C 0.702(3) 0.6482(14) 0.349(3) 0.105(19) Uani 1 1 d DU
H26A H 0.6933 0.6607 0.3883 0.126 Uiso 1 1 calc R
H26B H 0.7332 0.6603 0.3341 0.126 Uiso 1 1 calc R
C27 C 0.711(3) 0.6046(15) 0.359(3) 0.11(2) Uani 1 1 d DU
H27A H 0.7384 0.6008 0.3884 0.137 Uiso 1 1 calc R
H27B H 0.6801 0.5929 0.3769 0.137 Uiso 1 1 calc R
C28 C 0.723(3) 0.5849(19) 0.299(3) 0.12(2) Uani 1 1 d DU
H28A H 0.7279 0.5568 0.3063 0.142 Uiso 1 1 calc R
H28B H 0.7548 0.5956 0.2834 0.142 Uiso 1 1 calc R
C29 C 0.681(3) 0.5911(13) 0.253(3) 0.11(2) Uani 1 1 d DU
H29A H 0.6502 0.5788 0.2678 0.136 Uiso 1 1 calc R
H29B H 0.6906 0.5787 0.2142 0.136 Uiso 1 1 calc R
C30 C 0.673(3) 0.6345(14) 0.243(2) 0.102(19) Uani 1 1 d DU
H30A H 0.7029 0.6464 0.2257 0.122 Uiso 1 1 calc R
H30B H 0.6447 0.6383 0.2142 0.122 Uiso 1 1 calc R

loop_
_atom_site_aniso_label
_atom_site_aniso_U_11
_atom_site_aniso_U_22
_atom_site_aniso_U_33
_atom_site_aniso_U_23
_atom_site_aniso_U_13
_atom_site_aniso_U_12
Au01 0.027(2) 0.049(3) 0.039(2) 0.000 0.000 -0.011(2)
Au02 0.0288(19) 0.068(2) 0.0453(19) 0.0018(17) -0.0018(14) 0.0002(18)
Au03 0.0234(18) 0.073(2) 0.0363(18) 0.0037(15) -0.0035(12) 0.0034(17)
Au04 0.0317(19) 0.070(2) 0.0346(18) 0.0020(16) -0.0064(13) -0.0035(18)
Au05 0.0300(19) 0.049(2) 0.0416(17) -0.0024(15) -0.0033(13) 0.0002(15)
Au06 0.037(3) 0.068(3) 0.040(2) 0.000 0.000 0.001(3)
Au07 0.043(2) 0.086(3) 0.0393(19) -0.0028(18) -0.0018(14) -0.007(2)
Au08 0.060(3) 0.058(3) 0.041(2) 0.000 -0.002(2) 0.000
Au09 0.067(4) 0.091(4) 0.047(3) 0.000 0.000 -0.021(4)
S1 0.074(15) 0.062(14) 0.042(11) -0.030(10) 0.017(10) 0.014(12)
S2 0.049(14) 0.12(2) 0.067(13) -0.012(14) -0.001(11) -0.006(14)
S3 0.063(15) 0.10(2) 0.064(13) 0.024(13) -0.014(11) -0.010(15)
S4 0.022(10) 0.101(15) 0.041(11) -0.028(10) -0.006(8) 0.000(11)
S5 0.023(11) 0.14(2) 0.030(10) 0.013(12) -0.006(7) -0.001(12)
C1 0.06(2) 0.09(3) 0.05(3) -0.03(3) 0.01(2) -0.05(3)
C2 0.06(2) 0.08(3) 0.05(2) -0.01(2) -0.001(17) -0.05(2)
C3 0.07(2) 0.09(3) 0.05(2) -0.03(2) -0.001(18) -0.04(3)
C4 0.06(2) 0.09(3) 0.06(3) -0.03(3) -0.01(2) -0.03(3)
C5 0.07(2) 0.09(3) 0.05(2) -0.03(2) -0.001(18) -0.04(3)
C6 0.06(2) 0.08(3) 0.05(2) -0.01(2) -0.001(17) -0.05(2)
C7 0.11(3) 0.14(4) 0.05(3) -0.01(3) 0.00(2) 0.01(3)
C8 0.13(3) 0.15(4) 0.05(2) -0.01(3) 0.02(3) 0.01(4)
C9 0.12(4) 0.16(4) 0.09(3) -0.02(4) 0.03(2) 0.01(4)
C10 0.12(3) 0.16(4) 0.10(3) -0.01(3) 0.03(2) 0.02(4)
C11 0.11(3) 0.13(4) 0.10(3) -0.01(3) 0.00(2) 0.00(3)
C12 0.11(3) 0.11(2) 0.066(19) -0.01(2) 0.003(18) 0.01(2)
C13 0.08(4) 0.23(7) 0.03(3) 0.01(4) -0.01(3) -0.06(4)
C14 0.07(4) 0.22(7) 0.05(3) 0.00(4) -0.01(3) -0.06(4)
C15 0.08(4) 0.24(7) 0.06(3) -0.01(4) -0.01(3) -0.06(4)
C16 0.08(4) 0.25(7) 0.05(3) 0.00(4) -0.02(3) -0.06(4)
C17 0.08(4) 0.25(7) 0.04(3) 0.01(4) -0.02(3) -0.06(4)
C18 0.08(4) 0.24(7) 0.03(3) 0.02(4) -0.01(3) -0.05(4)
C19 0.07(3) 0.105(19) 0.05(2) -0.01(2) 0.00(3) 0.000(18)
C20 0.07(3) 0.109(19) 0.05(2) -0.007(19) -0.02(2) 0.009(17)
C21 0.10(3) 0.11(2) 0.06(3) -0.01(2) 0.00(2) 0.01(3)
C22 0.11(3) 0.11(3) 0.06(2) 0.01(2) 0.00(3) 0.02(2)
C23 0.11(3) 0.11(2) 0.066(19) -0.01(2) 0.003(18) 0.01(2)
C24 0.07(3) 0.109(19) 0.05(2) -0.007(19) -0.02(2) 0.009(17)
C25 0.13(4) 0.08(4) 0.08(4) -0.01(3) -0.07(3) 0.00(4)
C26 0.13(4) 0.09(3) 0.10(4) -0.01(3) -0.07(3) 0.00(4)
C27 0.14(5) 0.09(4) 0.11(4) 0.00(3) -0.07(4) 0.02(4)
C28 0.14(5) 0.09(4) 0.13(4) -0.01(3) -0.06(4) 0.01(4)
C29 0.14(5) 0.09(3) 0.12(4) -0.02(3) -0.06(4) 0.00(4)
C30 0.12(4) 0.09(3) 0.10(4) -0.02(3) -0.07(3) 0.00(4)

loop_
_atom_type_symbol
_atom_type_description
_atom_type_scat_dispersion_real
_atom_type_scat_dispersion_imag
_atom_type_scat_source
C C 0.0181 0.0091 'International Tables Vol C Tables 4.2.6.8 and 6.1.1.4'
H H 0.0000 0.0000 'International Tables Vol C Tables 4.2.6.8 and 6.1.1.4'
S S 0.3331 0.5567 'International Tables Vol C Tables 4.2.6.8 and 6.1.1.4'
Au Au -4.4197 7.2980 'International Tables Vol C Tables 4.2.6.8 and 6.1.1.4'

loop_
_geom_angle_atom_site_label_1
_geom_angle_atom_site_label_2
_geom_angle_atom_site_label_3
_geom_angle
_geom_angle_site_symmetry_1
_geom_angle_site_symmetry_3
Au04 Au01 Au04 118.65(18) . 6_565
Au04 Au01 Au03 178.69(11) . 3_655
Au04 Au01 Au03 61.58(9) 6_565 3_655
Au04 Au01 Au03 61.58(9) . 8_465
Au04 Au01 Au03 178.69(11) 6_565 8_465
Au03 Au01 Au03 118.21(18) 3_655 8_465
Au04 Au01 Au05 120.92(11) . 6_565
Au04 Au01 Au05 59.95(9) 6_565 6_565
Au03 Au01 Au05 60.37(10) 3_655 6_565
Au03 Au01 Au05 118.76(11) 8_465 6_565
Au04 Au01 Au05 59.95(9) . .
Au04 Au01 Au05 120.92(11) 6_565 .
Au03 Au01 Au05 118.76(11) 3_655 .
Au03 Au01 Au05 60.37(10) 8_465 .
Au05 Au01 Au05 178.53(19) 6_565 .
Au04 Au01 Au02 60.97(10) . .
Au04 Au01 Au02 95.12(11) 6_565 .
Au03 Au01 Au02 120.34(10) 3_655 .
Au03 Au01 Au02 83.89(9) 8_465 .
Au05 Au01 Au02 60.55(9) 6_565 .
Au05 Au01 Au02 120.10(10) . .
Au04 Au01 Au02 95.12(11) . 6_565
Au04 Au01 Au02 60.97(10) 6_565 6_565
Au03 Au01 Au02 83.88(9) 3_655 6_565
Au03 Au01 Au02 120.34(10) 8_465 6_565
Au05 Au01 Au02 120.10(10) 6_565 6_565
Au05 Au01 Au02 60.55(9) . 6_565
Au02 Au01 Au02 134.32(17) . 6_565
Au04 Au01 Au03 103.68(9) . .
Au04 Au01 Au03 117.60(9) 6_565 .
Au03 Au01 Au03 77.12(12) 3_655 .
Au03 Au01 Au03 61.23(13) 8_465 .
Au05 Au01 Au03 59.41(9) 6_565 .
Au05 Au01 Au03 119.43(12) . .
Au02 Au01 Au03 66.89(8) . .
Au02 Au01 Au03 157.67(13) 6_565 .
Au04 Au01 Au03 117.60(9) . 6_565
Au04 Au01 Au03 103.68(9) 6_565 6_565
Au03 Au01 Au03 61.23(13) 3_655 6_565
Au03 Au01 Au03 77.12(12) 8_465 6_565
Au05 Au01 Au03 119.43(12) 6_565 6_565
Au05 Au01 Au03 59.41(9) . 6_565
Au02 Au01 Au03 157.67(13) . 6_565
Au02 Au01 Au03 66.89(8) 6_565 6_565
Au03 Au01 Au03 93.40(14) . 6_565
Au04 Au01 Au06 59.33(9) . .
Au04 Au01 Au06 59.33(9) 6_565 .
Au03 Au01 Au06 120.89(9) 3_655 .
Au03 Au01 Au06 120.89(9) 8_465 .
Au05 Au01 Au06 90.73(9) 6_565 .
Au05 Au01 Au06 90.73(9) . .
Au02 Au01 Au06 67.16(8) . .
Au02 Au01 Au06 67.16(8) 6_565 .
Au03 Au01 Au06 133.30(7) . .
Au03 Au01 Au06 133.30(7) 6_565 .
S4 Au02 S5 168.7(7) . .
S4 Au02 Au05 98.7(5) . 6_565
S5 Au02 Au05 89.2(5) . 6_565
S4 Au02 Au04 82.2(6) . .
S5 Au02 Au04 103.8(6) . .
Au05 Au02 Au04 104.29(12) 6_565 .
S4 Au02 Au01 96.3(5) . .
S5 Au02 Au01 95.0(5) . .
Au05 Au02 Au01 52.59(8) 6_565 .
Au04 Au02 Au01 52.15(8) . .
S5 Au03 Au01 148.7(6) . 3_655
S5 Au03 Au05 151.4(6) . 8_465
Au01 Au03 Au05 59.84(9) 3_655 8_465
S5 Au03 Au04 127.7(4) . 8_465
Au01 Au03 Au04 58.94(11) 3_655 8_465
Au05 Au03 Au04 58.91(10) 8_465 8_465
S5 Au03 Au05 89.2(5) . 6_565
Au01 Au03 Au05 103.91(12) 3_655 6_565
Au05 Au03 Au05 76.88(12) 8_465 6_565
Au04 Au03 Au05 135.57(14) 8_465 6_565
S5 Au03 Au03 82.3(6) . 8_465
Au01 Au03 Au03 67.30(10) 3_655 8_465
Au05 Au03 Au03 124.72(11) 8_465 8_465
Au04 Au03 Au03 106.15(17) 8_465 8_465
Au05 Au03 Au03 102.24(13) 6_565 8_465
S5 Au03 Au01 93.1(5) . .
Au01 Au03 Au01 74.20(14) 3_655 .
Au05 Au03 Au01 97.58(11) 8_465 .
Au04 Au03 Au01 133.12(13) 8_465 .
Au05 Au03 Au01 52.12(8) 6_565 .
Au03 Au03 Au01 51.48(7) 8_465 .
S2 Au04 Au01 168.7(6) . .
S2 Au04 Au05 125.0(7) . .
Au01 Au04 Au05 60.33(9) . .
S2 Au04 Au03 131.5(6) . 8_465
Au01 Au04 Au03 59.47(11) . 8_465
Au05 Au04 Au03 59.79(10) . 8_465
S2 Au04 Au02 108.8(7) . .
Au01 Au04 Au02 66.88(10) . .
Au05 Au04 Au02 126.28(14) . .
Au03 Au04 Au02 85.91(13) 8_465 .
S2 Au04 Au06 98.0(6) . .
Au01 Au04 Au06 70.92(11) . .
Au05 Au04 Au06 97.70(11) . .
Au03 Au04 Au06 130.37(14) 8_465 .
Au02 Au04 Au06 73.09(10) . .
S1 Au05 Au04 120.9(5) . .
S1 Au05 Au01 166.9(5) . .
Au04 Au05 Au01 59.72(11) . .
S1 Au05 Au03 133.0(5) . 8_465
Au04 Au05 Au03 61.30(11) . 8_465
Au01 Au05 Au03 59.78(10) . 8_465
S1 Au05 Au03 112.9(5) . 6_565
Au04 Au05 Au03 126.10(14) . 6_565
Au01 Au05 Au03 68.47(11) . 6_565
Au03 Au05 Au03 81.15(13) 8_465 6_565
S1 Au05 Au02 100.8(5) . 6_565
Au04 Au05 Au02 98.93(13) . 6_565
Au01 Au05 Au02 66.86(10) . 6_565
Au03 Au05 Au02 125.99(15) 8_465 6_565
Au03 Au05 Au02 72.14(11) 6_565 6_565
S1 Au05 Au08 48.1(5) . .
Au04 Au05 Au08 127.85(13) . .
Au01 Au05 Au08 143.50(14) . .
Au03 Au05 Au08 91.15(11) 8_465 .
Au03 Au05 Au08 86.78(11) 6_565 .
Au02 Au05 Au08 131.68(12) 6_565 .
S4 Au06 S4 177.9(9) 6_565 .
S4 Au06 Au04 100.4(5) 6_565 .
S4 Au06 Au04 81.0(5) . .
S4 Au06 Au04 81.0(5) 6_565 6_565
S4 Au06 Au04 100.4(5) . 6_565
Au04 Au06 Au04 99.51(16) . 6_565
S4 Au06 Au01 91.1(4) 6_565 .
S4 Au06 Au01 91.1(4) . .
Au04 Au06 Au01 49.75(8) . .
Au04 Au06 Au01 49.75(8) 6_565 .
S4 Au06 Au07 67.5(5) 6_565 6_565
S4 Au06 Au07 111.5(5) . 6_565
Au04 Au06 Au07 162.85(13) . 6_565
Au04 Au06 Au07 67.42(8) 6_565 6_565
Au01 Au06 Au07 116.26(8) . 6_565
S4 Au06 Au07 111.5(5) 6_565 .
S4 Au06 Au07 67.5(5) . .
Au04 Au06 Au07 67.42(8) . .
Au04 Au06 Au07 162.85(13) 6_565 .
Au01 Au06 Au07 116.26(8) . .
Au07 Au06 Au07 127.49(16) 6_565 .
S2 Au07 S3 177.1(8) . .
S2 Au07 Au06 90.6(6) . .
S3 Au07 Au06 92.2(6) . .
S1 Au08 S1 175.3(11) . 3_655
S1 Au08 Au05 52.3(6) . .
S1 Au08 Au05 123.1(6) 3_655 .
S1 Au08 Au05 123.1(6) . 3_655
S1 Au08 Au05 52.3(6) 3_655 3_655
Au05 Au08 Au05 72.96(16) . 3_655
S3 Au09 S3 175.4(11) . 6_565
C1 S1 Au08 106.0(19) . .
C1 S1 Au05 108.3(13) . .
Au08 S1 Au05 79.6(5) . .
C7 S2 Au07 112(2) . .
C7 S2 Au04 105.7(19) . .
Au07 S2 Au04 101.8(10) . .
C13 S3 Au09 106.2(15) . .
C13 S3 Au07 106(2) . .
Au09 S3 Au07 101.6(8) . .
C19 S4 Au06 110.6(14) . .
C19 S4 Au02 102.5(14) . .
Au06 S4 Au02 103.8(8) . .
C25 S5 Au02 97(2) . .
C25 S5 Au03 108.4(17) . .
Au02 S5 Au03 97.5(7) . .
C6 C1 C2 110.2(19) . .
C6 C1 S1 113(2) . .
C2 C1 S1 112(2) . .
C6 C1 H1A 107.0 . .
C2 C1 H1A 107.0 . .
S1 C1 H1A 107.0 . .
C3 C2 C1 110.0(18) . .
C3 C2 H2A 109.7 . .
C1 C2 H2A 109.7 . .
C3 C2 H2B 109.7 . .
C1 C2 H2B 109.7 . .
H2A C2 H2B 108.2 . .
C2 C3 C4 110.8(19) . .
C2 C3 H3A 109.5 . .
C4 C3 H3A 109.5 . .
C2 C3 H3B 109.5 . .
C4 C3 H3B 109.5 . .
H3A C3 H3B 108.1 . .
C3 C4 C5 110.5(19) . .
C3 C4 H4A 109.6 . .
C5 C4 H4A 109.6 . .
C3 C4 H4B 109.6 . .
C5 C4 H4B 109.6 . .
H4A C4 H4B 108.1 . .
C4 C5 C6 110.1(19) . .
C4 C5 H5A 109.6 . .
C6 C5 H5A 109.6 . .
C4 C5 H5B 109.6 . .
C6 C5 H5B 109.6 . .
H5A C5 H5B 108.1 . .
C1 C6 C5 110.0(18) . .
C1 C6 H6A 109.7 . .
C5 C6 H6A 109.7 . .
C1 C6 H6B 109.7 . .
C5 C6 H6B 109.7 . .
H6A C6 H6B 108.2 . .
C12 C7 C8 110(2) . .
C12 C7 S2 117(3) . .
C8 C7 S2 116(3) . .
C12 C7 H7A 103.7 . .
C8 C7 H7A 103.7 . .
S2 C7 H7A 103.7 . .
C7 C8 C9 110(2) . .
C7 C8 H8A 109.6 . .
C9 C8 H8A 109.6 . .
C7 C8 H8B 109.6 . .
C9 C8 H8B 109.6 . .
H8A C8 H8B 108.1 . .
C10 C9 C8 110(2) . .
C10 C9 H9A 109.6 . .
C8 C9 H9A 109.6 . .
C10 C9 H9B 109.6 . .
C8 C9 H9B 109.6 . .
H9A C9 H9B 108.1 . .
C9 C10 C11 111(2) . .
C9 C10 H10A 109.4 . .
C11 C10 H10A 109.4 . .
C9 C10 H10B 109.4 . .
C11 C10 H10B 109.4 . .
H10A C10 H10B 108.0 . .
C10 C11 C12 111(2) . .
C10 C11 H11A 109.5 . .
C12 C11 H11A 109.5 . .
C10 C11 H11B 109.5 . .
C12 C11 H11B 109.5 . .
H11A C11 H11B 108.1 . .
C7 C12 C11 111(2) . .
C7 C12 H12A 109.5 . .
C11 C12 H12A 109.5 . .
C7 C12 H12B 109.5 . .
C11 C12 H12B 109.5 . .
H12A C12 H12B 108.1 . .
C18 C13 C14 109.8(19) . .
C18 C13 S3 111(2) . .
C14 C13 S3 112(2) . .
C18 C13 H13A 108.0 . .
C14 C13 H13A 108.0 . .
S3 C13 H13A 108.0 . .
C13 C14 C15 109.5(19) . .
C13 C14 H14A 109.8 . .
C15 C14 H14A 109.8 . .
C13 C14 H14B 109.8 . .
C15 C14 H14B 109.8 . .
H14A C14 H14B 108.2 . .
C16 C15 C14 109.9(19) . .
C16 C15 H15A 109.7 . .
C14 C15 H15A 109.7 . .
C16 C15 H15B 109.7 . .
C14 C15 H15B 109.7 . .
H15A C15 H15B 108.2 . .
C17 C16 C15 110.0(19) . .
C17 C16 H16A 109.7 . .
C15 C16 H16A 109.7 . .
C17 C16 H16B 109.7 . .
C15 C16 H16B 109.7 . .
H16A C16 H16B 108.2 . .
C18 C17 C16 110.0(19) . .
C18 C17 H17A 109.7 . .
C16 C17 H17A 109.7 . .
C18 C17 H17B 109.7 . .
C16 C17 H17B 109.7 . .
H17A C17 H17B 108.2 . .
C17 C18 C13 109.7(19) . .
C17 C18 H18A 109.7 . .
C13 C18 H18A 109.7 . .
C17 C18 H18B 109.7 . .
C13 C18 H18B 109.7 . .
H18A C18 H18B 108.2 . .
C24 C19 C20 109.7(19) . .
C24 C19 S4 103(2) . .
C20 C19 S4 103(2) . .
C24 C19 H19A 113.3 . .
C20 C19 H19A 113.3 . .
S4 C19 H19A 113.3 . .
C21 C20 C19 109.5(18) . .
C21 C20 H20A 109.8 . .
C19 C20 H20A 109.8 . .
C21 C20 H20B 109.8 . .
C19 C20 H20B 109.8 . .
H20A C20 H20B 108.2 . .
C20 C21 C22 110.0(19) . .
C20 C21 H21A 109.7 . .
C22 C21 H21A 109.7 . .
C20 C21 H21B 109.7 . .
C22 C21 H21B 109.7 . .
H21A C21 H21B 108.2 . .
C21 C22 C23 109.4(19) . .
C21 C22 H22A 109.8 . .
C23 C22 H22A 109.8 . .
C21 C22 H22B 109.8 . .
C23 C22 H22B 109.8 . .
H22A C22 H22B 108.2 . .
C24 C23 C22 109.2(19) . .
C24 C23 H23A 109.8 . .
C22 C23 H23A 109.8 . .
C24 C23 H23B 109.8 . .
C22 C23 H23B 109.8 . .
H23A C23 H23B 108.3 . .
C23 C24 C19 109.7(19) . .
C23 C24 H24A 109.7 . .
C19 C24 H24A 109.7 . .
C23 C24 H24B 109.7 . .
C19 C24 H24B 109.7 . .
H24A C24 H24B 108.2 . .
C30 C25 C26 111(2) . .
C30 C25 S5 114(3) . .
C26 C25 S5 114(3) . .
C30 C25 H25A 105.8 . .
C26 C25 H25A 105.8 . .
S5 C25 H25A 105.8 . .
C25 C26 C27 109.5(19) . .
C25 C26 H26A 109.8 . .
C27 C26 H26A 109.8 . .
C25 C26 H26B 109.8 . .
C27 C26 H26B 109.8 . .
H26A C26 H26B 108.2 . .
C28 C27 C26 110(2) . .
C28 C27 H27A 109.6 . .
C26 C27 H27A 109.6 . .
C28 C27 H27B 109.6 . .
C26 C27 H27B 109.6 . .
H27A C27 H27B 108.1 . .
C27 C28 C29 111(2) . .
C27 C28 H28A 109.5 . .
C29 C28 H28A 109.5 . .
C27 C28 H28B 109.5 . .
C29 C28 H28B 109.5 . .
H28A C28 H28B 108.0 . .
C28 C29 C30 110(2) . .
C28 C29 H29A 109.6 . .
C30 C29 H29A 109.6 . .
C28 C29 H29B 109.6 . .
C30 C29 H29B 109.6 . .
H29A C29 H29B 108.1 . .
C25 C30 C29 110.0(19) . .
C25 C30 H30A 109.7 . .
C29 C30 H30A 109.7 . .
C25 C30 H30B 109.7 . .
C29 C30 H30B 109.7 . .
H30A C30 H30B 108.2 . .

loop_
_geom_bond_atom_site_label_1
_geom_bond_atom_site_label_2
_geom_bond_distance
_geom_bond_site_symmetry_2
Au01 Au04 2.704(4) .
Au01 Au04 2.704(4) 6_565
Au01 Au03 2.719(4) 3_655
Au01 Au03 2.719(4) 8_465
Au01 Au05 2.721(3) 6_565
Au01 Au05 2.721(3) .
Au01 Au02 3.150(3) .
Au01 Au02 3.150(3) 6_565
Au01 Au03 3.206(4) .
Au01 Au03 3.206(4) 6_565
Au01 Au06 3.349(5) .
Au02 S4 2.286(18) .
Au02 S5 2.319(18) .
Au02 Au05 2.983(4) 6_565
Au02 Au04 2.995(5) .
Au03 S5 2.342(17) .
Au03 Au01 2.719(4) 3_655
Au03 Au05 2.735(4) 8_465
Au03 Au04 2.777(4) 8_465
Au03 Au05 2.967(4) 6_565
Au03 Au03 3.047(7) 8_465
Au04 S2 2.34(2) .
Au04 Au05 2.711(4) .
Au04 Au03 2.777(4) 8_465
Au04 Au06 3.048(4) .
Au05 S1 2.40(2) .
Au05 Au03 2.736(4) 8_465
Au05 Au03 2.967(4) 6_565
Au05 Au02 2.983(4) 6_565
Au05 Au08 2.986(5) .
Au06 S4 2.286(19) 6_565
Au06 S4 2.286(19) .
Au06 Au04 3.048(4) 6_565
Au06 Au07 3.380(4) 6_565
Au06 Au07 3.380(4) .
Au07 S2 2.27(3) .
Au07 S3 2.31(2) .
Au08 S1 2.261(18) .
Au08 S1 2.261(18) 3_655
Au08 Au05 2.986(5) 3_655
Au09 S3 2.30(2) .
Au09 S3 2.30(2) 6_565
S1 C1 1.838(18) .
S2 C7 1.850(19) .
S3 C13 1.844(19) .
S4 C19 1.841(19) .
S5 C25 1.842(19) .
C1 C6 1.510(19) .
C1 C2 1.524(19) .
C1 H1A 0.9900 .
C2 C3 1.513(19) .
C2 H2A 0.9800 .
C2 H2B 0.9800 .
C3 C4 1.514(19) .
C3 H3A 0.9800 .
C3 H3B 0.9800 .
C4 C5 1.520(19) .
C4 H4A 0.9800 .
C4 H4B 0.9800 .
C5 C6 1.521(19) .
C5 H5A 0.9800 .
C5 H5B 0.9800 .
C6 H6A 0.9800 .
C6 H6B 0.9800 .
C7 C12 1.51(2) .
C7 C8 1.52(2) .
C7 H7A 0.9900 .
C8 C9 1.52(2) .
C8 H8A 0.9800 .
C8 H8B 0.9800 .
C9 C10 1.51(2) .
C9 H9A 0.9800 .
C9 H9B 0.9800 .
C10 C11 1.51(2) .
C10 H10A 0.9800 .
C10 H10B 0.9800 .
C11 C12 1.52(2) .
C11 H11A 0.9800 .
C11 H11B 0.9800 .
C12 H12A 0.9800 .
C12 H12B 0.9800 .
C13 C18 1.520(19) .
C13 C14 1.52(2) .
C13 H13A 0.9900 .
C14 C15 1.52(2) .
C14 H14A 0.9800 .
C14 H14B 0.9800 .
C15 C16 1.52(2) .
C15 H15A 0.9800 .
C15 H15B 0.9800 .
C16 C17 1.52(2) .
C16 H16A 0.9800 .
C16 H16B 0.9800 .
C17 C18 1.520(19) .
C17 H17A 0.9800 .
C17 H17B 0.9800 .
C18 H18A 0.9800 .
C18 H18B 0.9800 .
C19 C24 1.521(19) .
C19 C20 1.523(19) .
C19 H19A 0.9900 .
C20 C21 1.520(19) .
C20 H20A 0.9800 .
C20 H20B 0.9800 .
C21 C22 1.52(2) .
C21 H21A 0.9800 .
C21 H21B 0.9800 .
C22 C23 1.53(2) .
C22 H22A 0.9800 .
C22 H22B 0.9800 .
C23 C24 1.52(2) .
C23 H23A 0.9800 .
C23 H23B 0.9800 .
C24 H24A 0.9800 .
C24 H24B 0.9800 .
C25 C30 1.52(2) .
C25 C26 1.52(2) .
C25 H25A 0.9900 .
C26 C27 1.52(2) .
C26 H26A 0.9800 .
C26 H26B 0.9800 .
C27 C28 1.51(2) .
C27 H27A 0.9800 .
C27 H27B 0.9800 .
C28 C29 1.52(2) .
C28 H28A 0.9800 .
C28 H28B 0.9800 .
C29 C30 1.52(2) .
C29 H29A 0.9800 .
C29 H29B 0.9800 .
C30 H30A 0.9800 .
C30 H30B 0.9800 .
